data_2229329
loop_
_publ_author_name
'KamalaKumar, C.'
'Dhayalan, V.'
'Mohanakrishnan, A. K.'
'Balasubramanian, V.'
'Manivannan, V.'

_publ_section_title
;
 (1-Phenylsulfonyl-1<i>H</i>-indol-2-yl)(thiophen-2-yl)methanone
;
_journal_coeditor_code BT5452
_journal_issue 3
_journal_name_full 'Acta Crystallographica Section E'
_journal_page_first o741
_journal_paper_doi 10.1107/S1600536811005666
_journal_volume 67
_journal_year 2011
_chemical_formula_iupac 'C19 H13 N O3 S2'
_chemical_formula_moiety 'C19 H13 N O3 S2'
_chemical_formula_sum 'C19 H13 N O3 S2'
_chemical_formula_weight 367.42
_chemical_name_systematic
;
(1-Phenylsulfonyl-1<i>H</i>-indol-2-yl)(thiophen-2-yl)methanone
;
_space_group_IT_number 2
_symmetry_cell_setting triclinic
_symmetry_space_group_name_Hall '-P 1'
_symmetry_space_group_name_H-M 'P -1'
_atom_sites_solution_hydrogens geom
_atom_sites_solution_primary direct
_atom_sites_solution_secondary difmap
_cell_angle_alpha 88.716(3)
_cell_angle_beta 80.425(2)
_cell_angle_gamma 71.467(2)
_cell_formula_units_Z 4
_cell_length_a 9.3605(5)
_cell_length_b 10.8455(5)
_cell_length_c 17.5482(9)
_cell_measurement_reflns_used 6464
_cell_measurement_temperature 295(2)
_cell_measurement_theta_max 27.8
_cell_measurement_theta_min 2.35
_cell_volume 1664.68(15)
_computing_cell_refinement 'SAINT (Bruker, 2004)'
_computing_data_collection 'APEX2 (Bruker, 2004)'
_computing_data_reduction 'SAINT (Bruker, 2004)'
_computing_molecular_graphics 'PLATON (Spek, 2009)'
_computing_publication_material 'SHELXL97 (Sheldrick, 2008)'
_computing_structure_refinement 'SHELXL97 (Sheldrick, 2008)'
_computing_structure_solution 'SHELXS97 (Sheldrick, 2008)'
_diffrn_ambient_temperature 295(2)
_diffrn_detector_area_resol_mean 0
_diffrn_measured_fraction_theta_full 0.995
_diffrn_measured_fraction_theta_max 0.995
_diffrn_measurement_device_type 'Bruker Kappa APEXII CCD'
_diffrn_measurement_method '\w and \f'
_diffrn_radiation_monochromator graphite
_diffrn_radiation_source 'fine-focus sealed tube'
_diffrn_radiation_type MoK\a
_diffrn_radiation_wavelength 0.71073
_diffrn_reflns_av_R_equivalents 0.0402
_diffrn_reflns_av_sigmaI/netI 0.0365
_diffrn_reflns_limit_h_max 12
_diffrn_reflns_limit_h_min -12
_diffrn_reflns_limit_k_max 14
_diffrn_reflns_limit_k_min -14
_diffrn_reflns_limit_l_max 23
_diffrn_reflns_limit_l_min -23
_diffrn_reflns_number 36289
_diffrn_reflns_theta_full 28.04
_diffrn_reflns_theta_max 28.04
_diffrn_reflns_theta_min 1.18
_diffrn_standards_interval_count 0
_diffrn_standards_interval_time 0
_exptl_absorpt_coefficient_mu 0.338
_exptl_absorpt_correction_T_max 0.9506
_exptl_absorpt_correction_T_min 0.9237
_exptl_absorpt_correction_type multi-scan
_exptl_absorpt_process_details '(SADABS; Sheldrick, 1996)'
_exptl_crystal_colour colourless
_exptl_crystal_density_diffrn 1.466
_exptl_crystal_density_method 'not measured'
_exptl_crystal_description block
_exptl_crystal_F_000 760
_exptl_crystal_size_max 0.35
_exptl_crystal_size_mid 0.25
_exptl_crystal_size_min 0.20
_refine_diff_density_max 0.547
_refine_diff_density_min -0.372
_refine_ls_goodness_of_fit_ref 1.073
_refine_ls_hydrogen_treatment constr
_refine_ls_matrix_type full
_refine_ls_number_parameters 453
_refine_ls_number_reflns 8039
_refine_ls_number_restraints 0
_refine_ls_restrained_S_all 1.073
_refine_ls_R_factor_all 0.0953
_refine_ls_R_factor_gt 0.0767
_refine_ls_shift/su_max 0.000
_refine_ls_shift/su_mean 0.000
_refine_ls_structure_factor_coef Fsqd
_refine_ls_weighting_details 'calc w=1/[\s^2^(Fo^2^)+(0.0920P)^2^+4.8598P] where P=(Fo^2^+2Fc^2^)/3'
_refine_ls_weighting_scheme calc
_refine_ls_wR_factor_gt 0.2331
_refine_ls_wR_factor_ref 0.2453
_reflns_number_gt 6195
_reflns_number_total 8039
_reflns_threshold_expression I>2sigma(I)
_cod_data_source_file bt5452.cif
_cod_data_source_block I
_cod_database_code 2229329
_cod_database_fobs_code 2229329

loop_
_symmetry_equiv_pos_as_xyz
'x, y, z'
'-x, -y, -z'

loop_
_atom_site_type_symbol
_atom_site_label
_atom_site_fract_x
_atom_site_fract_y
_atom_site_fract_z
_atom_site_U_iso_or_equiv
_atom_site_adp_type
_atom_site_calc_flag
_atom_site_refinement_flags
_atom_site_occupancy
_atom_site_disorder_assembly
_atom_site_disorder_group
C C1 0.4481(5) 0.1880(4) 0.3523(2) 0.0356(8) Uani d . 1 . .
C C2 0.3808(6) 0.3165(4) 0.3334(3) 0.0465(10) Uani d . 1 . .
H H2 0.4309 0.3781 0.3332 0.056 Uiso calc R 1 . .
C C3 0.2370(6) 0.3476(5) 0.3150(3) 0.0538(12) Uani d . 1 . .
H H3 0.1889 0.4326 0.3021 0.065 Uiso calc R 1 . .
C C4 0.1597(6) 0.2562(5) 0.3149(3) 0.0565(13) Uani d . 1 . .
H H4 0.0614 0.2816 0.3031 0.068 Uiso calc R 1 . .
C C5 0.2277(5) 0.1307(5) 0.3320(3) 0.0504(11) Uani d . 1 . .
H H5 0.1768 0.0698 0.3314 0.061 Uiso calc R 1 . .
C C6 0.3763(5) 0.0933(4) 0.3507(3) 0.0404(9) Uani d . 1 . .
C C7 0.4734(5) -0.0266(4) 0.3714(3) 0.0431(10) Uani d . 1 . .
H H7 0.4527 -0.1051 0.3736 0.052 Uiso calc R 1 . .
C C8 0.6014(5) -0.0084(4) 0.3877(3) 0.0376(9) Uani d . 1 . .
C C9 0.7171(5) -0.0981(4) 0.4277(3) 0.0380(9) Uani d . 1 . .
C C10 0.7561(5) -0.2365(4) 0.4090(2) 0.0366(8) Uani d . 1 . .
C C11 0.7462(5) -0.2983(4) 0.3425(3) 0.0408(9) Uani d . 1 . .
H H11 0.7074 -0.2553 0.3003 0.049 Uiso calc R 1 . .
C C12 0.8028(6) -0.4352(5) 0.3473(3) 0.0530(12) Uani d . 1 . .
H H12 0.8071 -0.4930 0.3080 0.064 Uiso calc R 1 . .
C C13 0.8501(6) -0.4731(5) 0.4156(3) 0.0561(13) Uani d . 1 . .
H H13 0.8880 -0.5597 0.4285 0.067 Uiso calc R 1 . .
C C14 0.7289(5) 0.2305(4) 0.4700(3) 0.0383(9) Uani d . 1 . .
C C15 0.8555(5) 0.1793(5) 0.5050(3) 0.0493(11) Uani d . 1 . .
H H15 0.9434 0.1191 0.4785 0.059 Uiso calc R 1 . .
C C16 0.8498(6) 0.2187(5) 0.5801(3) 0.0552(12) Uani d . 1 . .
H H16 0.9335 0.1830 0.6049 0.066 Uiso calc R 1 . .
C C17 0.7217(6) 0.3102(5) 0.6184(3) 0.0537(12) Uani d . 1 . .
H H17 0.7190 0.3373 0.6687 0.064 Uiso calc R 1 . .
C C18 0.5971(6) 0.3618(5) 0.5823(3) 0.0493(11) Uani d . 1 . .
H H18 0.5104 0.4238 0.6086 0.059 Uiso calc R 1 . .
C C19 0.5985(5) 0.3231(4) 0.5072(3) 0.0442(10) Uani d . 1 . .
H H19 0.5143 0.3583 0.4828 0.053 Uiso calc R 1 . .
N N1 0.5908(4) 0.1243(3) 0.3762(2) 0.0371(7) Uani d . 1 . .
O O2 0.8724(4) 0.0828(4) 0.3479(2) 0.0562(9) Uani d . 1 . .
O O1 0.6943(5) 0.3007(4) 0.3310(2) 0.0583(9) Uani d . 1 . .
O O3 0.7730(4) -0.0590(3) 0.4761(2) 0.0539(9) Uani d . 1 . .
S S1 0.73502(13) 0.18488(11) 0.37382(7) 0.0413(3) Uani d . 1 . .
S S2 0.83327(16) -0.34647(13) 0.47492(8) 0.0544(3) Uani d . 1 . .
C C20 0.3630(5) 0.6980(4) 0.1576(2) 0.0421(9) Uani d . 1 . .
C C21 0.2888(7) 0.8279(5) 0.1809(3) 0.0569(13) Uani d . 1 . .
H H21 0.3425 0.8867 0.1815 0.068 Uiso calc R 1 . .
C C22 0.1326(7) 0.8653(5) 0.2032(3) 0.0645(15) Uani d . 1 . .
H H22 0.0801 0.9519 0.2180 0.077 Uiso calc R 1 . .
C C23 0.0509(6) 0.7792(6) 0.2043(3) 0.0642(15) Uani d . 1 . .
H H23 -0.0542 0.8078 0.2212 0.077 Uiso calc R 1 . .
C C24 0.1237(6) 0.6514(6) 0.1808(3) 0.0575(13) Uani d . 1 . .
H H24 0.0684 0.5938 0.1807 0.069 Uiso calc R 1 . .
C C25 0.2827(5) 0.6092(5) 0.1569(3) 0.0448(10) Uani d . 1 . .
C C26 0.3888(5) 0.4867(4) 0.1316(3) 0.0440(10) Uani d . 1 . .
H H26 0.3660 0.4097 0.1281 0.053 Uiso calc R 1 . .
C C27 0.5280(5) 0.5000(4) 0.1135(3) 0.0408(9) Uani d . 1 . .
C C28 0.6673(5) 0.4060(4) 0.0691(3) 0.0418(9) Uani d . 1 . .
C C29 0.6939(5) 0.2679(4) 0.0865(3) 0.0408(9) Uani d . 1 . .
C C30 0.6482(6) 0.2140(5) 0.1540(3) 0.0525(12) Uani d . 1 . .
H H30 0.5864 0.2620 0.1974 0.063 Uiso calc R 1 . .
C C31 0.7070(8) 0.0763(6) 0.1495(4) 0.0739(17) Uani d . 1 . .
H H31 0.6879 0.0228 0.1894 0.089 Uiso calc R 1 . .
C C32 0.7944(7) 0.0321(5) 0.0798(5) 0.0729(18) Uani d . 1 . .
H H32 0.8415 -0.0558 0.0666 0.087 Uiso calc R 1 . .
C C33 0.7163(5) 0.7268(4) 0.0347(3) 0.0405(9) Uani d . 1 . .
C C34 0.8649(6) 0.6794(5) -0.0023(3) 0.0543(12) Uani d . 1 . .
H H34 0.9382 0.6208 0.0221 0.065 Uiso calc R 1 . .
C C35 0.9052(7) 0.7184(6) -0.0750(4) 0.0673(15) Uani d . 1 . .
H H35 1.0055 0.6852 -0.1006 0.081 Uiso calc R 1 . .
C C36 0.7982(8) 0.8063(6) -0.1101(3) 0.0643(15) Uani d . 1 . .
H H36 0.8264 0.8334 -0.1594 0.077 Uiso calc R 1 . .
C C37 0.6495(7) 0.8549(5) -0.0735(3) 0.0593(13) Uani d . 1 . .
H H37 0.5772 0.9144 -0.0979 0.071 Uiso calc R 1 . .
C C38 0.6077(6) 0.8155(5) -0.0007(3) 0.0500(11) Uani d . 1 . .
H H38 0.5071 0.8483 0.0245 0.060 Uiso calc R 1 . .
N N2 0.5175(4) 0.6304(3) 0.1284(2) 0.0415(8) Uani d . 1 . .
O O4 0.6061(5) 0.8001(4) 0.1772(2) 0.0609(10) Uani d . 1 . .
O O5 0.7862(4) 0.5782(4) 0.1510(2) 0.0586(9) Uani d . 1 . .
O O6 0.7506(4) 0.4410(3) 0.0187(2) 0.0563(9) Uani d . 1 . .
S S3 0.66525(14) 0.68399(12) 0.13007(7) 0.0450(3) Uani d . 1 . .
S S4 0.80927(17) 0.15141(14) 0.01948(9) 0.0630(4) Uani d . 1 . .

loop_
_atom_site_aniso_label
_atom_site_aniso_U_11
_atom_site_aniso_U_22
_atom_site_aniso_U_33
_atom_site_aniso_U_12
_atom_site_aniso_U_13
_atom_site_aniso_U_23
C1 0.038(2) 0.033(2) 0.034(2) -0.0084(16) -0.0079(16) 0.0043(15)
C2 0.052(3) 0.034(2) 0.048(3) -0.0044(18) -0.009(2) 0.0024(18)
C3 0.054(3) 0.043(3) 0.051(3) 0.004(2) -0.012(2) 0.006(2)
C4 0.043(3) 0.065(3) 0.053(3) -0.001(2) -0.016(2) -0.005(2)
C5 0.037(2) 0.055(3) 0.060(3) -0.012(2) -0.015(2) 0.000(2)
C6 0.038(2) 0.038(2) 0.046(2) -0.0112(17) -0.0076(17) -0.0050(18)
C7 0.043(2) 0.034(2) 0.056(3) -0.0142(18) -0.0142(19) 0.0015(19)
C8 0.037(2) 0.0271(19) 0.048(2) -0.0079(15) -0.0099(17) 0.0018(16)
C9 0.035(2) 0.036(2) 0.042(2) -0.0094(16) -0.0083(16) 0.0012(17)
C10 0.038(2) 0.0288(19) 0.043(2) -0.0084(15) -0.0103(17) 0.0036(16)
C11 0.043(2) 0.030(2) 0.048(2) -0.0081(17) -0.0082(18) 0.0000(17)
C12 0.053(3) 0.035(2) 0.067(3) -0.007(2) -0.012(2) -0.006(2)
C13 0.051(3) 0.034(2) 0.080(4) -0.009(2) -0.012(2) 0.013(2)
C14 0.040(2) 0.032(2) 0.046(2) -0.0149(17) -0.0091(17) -0.0033(17)
C15 0.037(2) 0.055(3) 0.057(3) -0.0115(19) -0.012(2) -0.005(2)
C16 0.053(3) 0.057(3) 0.062(3) -0.018(2) -0.025(2) -0.002(2)
C17 0.067(3) 0.053(3) 0.050(3) -0.029(2) -0.014(2) -0.002(2)
C18 0.048(3) 0.042(2) 0.055(3) -0.012(2) -0.004(2) -0.012(2)
C19 0.038(2) 0.037(2) 0.056(3) -0.0097(17) -0.0105(19) -0.0022(19)
N1 0.0380(17) 0.0296(16) 0.046(2) -0.0119(14) -0.0123(15) 0.0019(14)
O2 0.0428(18) 0.064(2) 0.058(2) -0.0176(16) 0.0042(15) -0.0177(17)
O1 0.075(2) 0.056(2) 0.059(2) -0.0395(19) -0.0159(18) 0.0106(17)
O3 0.060(2) 0.0457(18) 0.059(2) -0.0120(16) -0.0263(17) -0.0055(15)
S1 0.0414(6) 0.0411(6) 0.0455(6) -0.0193(4) -0.0053(4) -0.0028(4)
S2 0.0567(7) 0.0483(7) 0.0547(7) -0.0088(5) -0.0171(6) 0.0126(5)
C20 0.048(2) 0.040(2) 0.033(2) -0.0095(18) 0.0001(17) 0.0041(17)
C21 0.064(3) 0.039(2) 0.055(3) -0.009(2) 0.008(2) -0.003(2)
C22 0.062(3) 0.045(3) 0.064(3) 0.005(2) 0.010(3) 0.000(2)
C23 0.047(3) 0.063(3) 0.063(3) 0.000(2) 0.009(2) 0.010(3)
C24 0.041(3) 0.064(3) 0.064(3) -0.016(2) -0.002(2) 0.010(3)
C25 0.042(2) 0.045(2) 0.047(2) -0.0137(19) -0.0083(19) 0.0121(19)
C26 0.048(2) 0.037(2) 0.047(2) -0.0145(19) -0.0047(19) 0.0015(18)
C27 0.043(2) 0.036(2) 0.042(2) -0.0111(17) -0.0076(18) 0.0010(17)
C28 0.040(2) 0.043(2) 0.041(2) -0.0105(18) -0.0063(17) -0.0031(18)
C29 0.040(2) 0.033(2) 0.045(2) -0.0063(17) -0.0058(17) -0.0075(17)
C30 0.061(3) 0.040(2) 0.049(3) -0.006(2) -0.006(2) 0.001(2)
C31 0.073(4) 0.044(3) 0.097(5) -0.010(3) -0.012(3) 0.012(3)
C32 0.058(3) 0.039(3) 0.115(5) -0.006(2) -0.013(3) -0.015(3)
C33 0.043(2) 0.040(2) 0.043(2) -0.0207(18) -0.0083(18) 0.0027(18)
C34 0.043(2) 0.059(3) 0.059(3) -0.015(2) -0.005(2) 0.001(2)
C35 0.059(3) 0.074(4) 0.067(4) -0.027(3) 0.009(3) -0.001(3)
C36 0.085(4) 0.066(4) 0.048(3) -0.037(3) -0.002(3) 0.006(3)
C37 0.071(4) 0.053(3) 0.060(3) -0.021(3) -0.027(3) 0.016(2)
C38 0.046(2) 0.052(3) 0.054(3) -0.016(2) -0.011(2) 0.005(2)
N2 0.0423(19) 0.0351(18) 0.044(2) -0.0114(15) 0.0004(15) -0.0031(15)
O4 0.076(3) 0.058(2) 0.055(2) -0.0302(19) -0.0089(18) -0.0104(17)
O5 0.055(2) 0.064(2) 0.061(2) -0.0171(17) -0.0240(17) 0.0103(18)
O6 0.055(2) 0.051(2) 0.054(2) -0.0133(16) 0.0062(16) 0.0019(16)
S3 0.0491(6) 0.0461(6) 0.0439(6) -0.0193(5) -0.0107(5) -0.0003(5)
S4 0.0559(8) 0.0545(8) 0.0683(9) -0.0081(6) 0.0023(6) -0.0222(7)

loop_
_atom_type_symbol
_atom_type_description
_atom_type_scat_dispersion_real
_atom_type_scat_dispersion_imag
_atom_type_scat_source
C C 0.0033 0.0016 'International Tables Vol C Tables 4.2.6.8 and 6.1.1.4'
H H 0.0000 0.0000 'International Tables Vol C Tables 4.2.6.8 and 6.1.1.4'
N N 0.0061 0.0033 'International Tables Vol C Tables 4.2.6.8 and 6.1.1.4'
O O 0.0106 0.0060 'International Tables Vol C Tables 4.2.6.8 and 6.1.1.4'
S S 0.1246 0.1234 'International Tables Vol C Tables 4.2.6.8 and 6.1.1.4'

loop_
_geom_angle_atom_site_label_1
_geom_angle_atom_site_label_2
_geom_angle_atom_site_label_3
_geom_angle_site_symmetry_1
_geom_angle_site_symmetry_3
_geom_angle
_geom_angle_publ_flag
C2 C1 C6 . . 122.4(4) ?
C2 C1 N1 . . 131.5(4) ?
C6 C1 N1 . . 106.1(3) ?
C3 C2 C1 . . 116.7(5) ?
C3 C2 H2 . . 121.7 ?
C1 C2 H2 . . 121.7 ?
C2 C3 C4 . . 122.5(5) ?
C2 C3 H3 . . 118.7 ?
C4 C3 H3 . . 118.7 ?
C5 C4 C3 . . 120.2(5) ?
C5 C4 H4 . . 119.9 ?
C3 C4 H4 . . 119.9 ?
C4 C5 C6 . . 119.5(5) ?
C4 C5 H5 . . 120.2 ?
C6 C5 H5 . . 120.2 ?
C1 C6 C7 . . 109.0(4) ?
C1 C6 C5 . . 118.6(4) ?
C7 C6 C5 . . 132.3(4) ?
C8 C7 C6 . . 108.6(4) ?
C8 C7 H7 . . 125.7 ?
C6 C7 H7 . . 125.7 ?
C7 C8 N1 . . 108.6(4) ?
C7 C8 C9 . . 126.8(4) ?
N1 C8 C9 . . 123.1(4) ?
O3 C9 C10 . . 121.8(4) ?
O3 C9 C8 . . 121.5(4) ?
C10 C9 C8 . . 116.7(4) ?
C11 C10 C9 . . 129.9(4) ?
C11 C10 S2 . . 111.6(3) ?
C9 C10 S2 . . 118.4(3) ?
C10 C11 C12 . . 111.2(4) ?
C10 C11 H11 . . 124.4 ?
C12 C11 H11 . . 124.4 ?
C13 C12 C11 . . 112.6(5) ?
C13 C12 H12 . . 123.7 ?
C11 C12 H12 . . 123.7 ?
C12 C13 S2 . . 113.1(4) ?
C12 C13 H13 . . 123.5 ?
S2 C13 H13 . . 123.5 ?
C15 C14 C19 . . 121.7(4) ?
C15 C14 S1 . . 119.8(4) ?
C19 C14 S1 . . 118.4(3) ?
C14 C15 C16 . . 119.0(5) ?
C14 C15 H15 . . 120.5 ?
C16 C15 H15 . . 120.5 ?
C17 C16 C15 . . 120.5(5) ?
C17 C16 H16 . . 119.8 ?
C15 C16 H16 . . 119.8 ?
C16 C17 C18 . . 119.9(5) ?
C16 C17 H17 . . 120.1 ?
C18 C17 H17 . . 120.1 ?
C17 C18 C19 . . 121.1(5) ?
C17 C18 H18 . . 119.4 ?
C19 C18 H18 . . 119.4 ?
C14 C19 C18 . . 117.9(4) ?
C14 C19 H19 . . 121.1 ?
C18 C19 H19 . . 121.1 ?
C8 N1 C1 . . 107.6(3) ?
C8 N1 S1 . . 125.1(3) ?
C1 N1 S1 . . 126.2(3) ?
O2 S1 O1 . . 120.2(2) ?
O2 S1 N1 . . 107.27(19) ?
O1 S1 N1 . . 105.2(2) ?
O2 S1 C14 . . 109.9(2) ?
O1 S1 C14 . . 107.8(2) ?
N1 S1 C14 . . 105.41(19) ?
C13 S2 C10 . . 91.4(2) ?
C21 C20 C25 . . 121.7(5) ?
C21 C20 N2 . . 131.5(5) ?
C25 C20 N2 . . 106.8(4) ?
C22 C21 C20 . . 117.1(5) ?
C22 C21 H21 . . 121.5 ?
C20 C21 H21 . . 121.5 ?
C21 C22 C23 . . 122.4(5) ?
C21 C22 H22 . . 118.8 ?
C23 C22 H22 . . 118.8 ?
C24 C23 C22 . . 120.5(5) ?
C24 C23 H23 . . 119.8 ?
C22 C23 H23 . . 119.8 ?
C23 C24 C25 . . 119.0(5) ?
C23 C24 H24 . . 120.5 ?
C25 C24 H24 . . 120.5 ?
C20 C25 C24 . . 119.3(5) ?
C20 C25 C26 . . 108.2(4) ?
C24 C25 C26 . . 132.5(5) ?
C27 C26 C25 . . 108.4(4) ?
C27 C26 H26 . . 125.8 ?
C25 C26 H26 . . 125.8 ?
C26 C27 N2 . . 109.3(4) ?
C26 C27 C28 . . 127.3(4) ?
N2 C27 C28 . . 122.2(4) ?
O6 C28 C29 . . 122.1(4) ?
O6 C28 C27 . . 121.6(4) ?
C29 C28 C27 . . 116.2(4) ?
C30 C29 C28 . . 129.0(4) ?
C30 C29 S4 . . 111.7(3) ?
C28 C29 S4 . . 119.1(3) ?
C29 C30 C31 . . 111.7(5) ?
C29 C30 H30 . . 124.1 ?
C31 C30 H30 . . 124.1 ?
C32 C31 C30 . . 111.7(6) ?
C32 C31 H31 . . 124.2 ?
C30 C31 H31 . . 124.2 ?
C31 C32 S4 . . 113.5(4) ?
C31 C32 H32 . . 123.3 ?
S4 C32 H32 . . 123.3 ?
C34 C33 C38 . . 120.3(5) ?
C34 C33 S3 . . 120.2(4) ?
C38 C33 S3 . . 119.3(4) ?
C35 C34 C33 . . 119.9(5) ?
C35 C34 H34 . . 120.1 ?
C33 C34 H34 . . 120.1 ?
C36 C35 C34 . . 120.0(5) ?
C36 C35 H35 . . 120.0 ?
C34 C35 H35 . . 120.0 ?
C35 C36 C37 . . 120.6(5) ?
C35 C36 H36 . . 119.7 ?
C37 C36 H36 . . 119.7 ?
C38 C37 C36 . . 119.9(5) ?
C38 C37 H37 . . 120.1 ?
C36 C37 H37 . . 120.1 ?
C37 C38 C33 . . 119.4(5) ?
C37 C38 H38 . . 120.3 ?
C33 C38 H38 . . 120.3 ?
C20 N2 C27 . . 107.2(4) ?
C20 N2 S3 . . 126.1(3) ?
C27 N2 S3 . . 125.3(3) ?
O4 S3 O5 . . 119.6(2) ?
O4 S3 N2 . . 105.7(2) ?
O5 S3 N2 . . 107.4(2) ?
O4 S3 C33 . . 108.0(2) ?
O5 S3 C33 . . 109.9(2) ?
N2 S3 C33 . . 105.2(2) ?
C32 S4 C29 . . 91.5(3) ?

loop_
_geom_bond_atom_site_label_1
_geom_bond_atom_site_label_2
_geom_bond_site_symmetry_2
_geom_bond_distance
_geom_bond_publ_flag
C1 C2 . 1.393(6) ?
C1 C6 . 1.398(6) ?
C1 N1 . 1.423(5) ?
C2 C3 . 1.371(7) ?
C2 H2 . 0.9300 ?
C3 C4 . 1.401(8) ?
C3 H3 . 0.9300 ?
C4 C5 . 1.357(7) ?
C4 H4 . 0.9300 ?
C5 C6 . 1.411(6) ?
C5 H5 . 0.9300 ?
C6 C7 . 1.409(6) ?
C7 C8 . 1.350(6) ?
C7 H7 . 0.9300 ?
C8 N1 . 1.422(5) ?
C8 C9 . 1.472(6) ?
C9 O3 . 1.216(5) ?
C9 C10 . 1.458(6) ?
C10 C11 . 1.390(6) ?
C10 S2 . 1.717(4) ?
C11 C12 . 1.415(6) ?
C11 H11 . 0.9300 ?
C12 C13 . 1.357(8) ?
C12 H12 . 0.9300 ?
C13 S2 . 1.693(6) ?
C13 H13 . 0.9300 ?
C14 C15 . 1.378(6) ?
C14 C19 . 1.382(6) ?
C14 S1 . 1.757(4) ?
C15 C16 . 1.382(7) ?
C15 H15 . 0.9300 ?
C16 C17 . 1.371(8) ?
C16 H16 . 0.9300 ?
C17 C18 . 1.375(7) ?
C17 H17 . 0.9300 ?
C18 C19 . 1.388(7) ?
C18 H18 . 0.9300 ?
C19 H19 . 0.9300 ?
N1 S1 . 1.674(3) ?
O2 S1 . 1.417(4) ?
O1 S1 . 1.427(4) ?
C20 C21 . 1.394(6) ?
C20 C25 . 1.399(7) ?
C20 N2 . 1.410(6) ?
C21 C22 . 1.377(8) ?
C21 H21 . 0.9300 ?
C22 C23 . 1.381(9) ?
C22 H22 . 0.9300 ?
C23 C24 . 1.373(8) ?
C23 H23 . 0.9300 ?
C24 C25 . 1.403(7) ?
C24 H24 . 0.9300 ?
C25 C26 . 1.410(6) ?
C26 C27 . 1.342(6) ?
C26 H26 . 0.9300 ?
C27 N2 . 1.414(6) ?
C27 C28 . 1.483(6) ?
C28 O6 . 1.216(6) ?
C28 C29 . 1.472(6) ?
C29 C30 . 1.373(7) ?
C29 S4 . 1.710(4) ?
C30 C31 . 1.417(7) ?
C30 H30 . 0.9300 ?
C31 C32 . 1.356(10) ?
C31 H31 . 0.9300 ?
C32 S4 . 1.678(7) ?
C32 H32 . 0.9300 ?
C33 C34 . 1.371(7) ?
C33 C38 . 1.381(7) ?
C33 S3 . 1.757(5) ?
C34 C35 . 1.367(8) ?
C34 H34 . 0.9300 ?
C35 C36 . 1.365(9) ?
C35 H35 . 0.9300 ?
C36 C37 . 1.372(9) ?
C36 H36 . 0.9300 ?
C37 C38 . 1.371(8) ?
C37 H37 . 0.9300 ?
C38 H38 . 0.9300 ?
N2 S3 . 1.666(4) ?
O4 S3 . 1.423(4) ?
O5 S3 . 1.424(4) ?

loop_
_geom_hbond_atom_site_label_D
_geom_hbond_atom_site_label_H
_geom_hbond_atom_site_label_A
_geom_hbond_site_symmetry_A
_geom_hbond_distance_DH
_geom_hbond_distance_HA
_geom_hbond_distance_DA
_geom_hbond_angle_DHA
C2 H2 O1 . 0.93 2.33 2.879(6) 117
C15 H15 O2 . 0.93 2.56 2.932(6) 104
C21 H21 O4 . 0.93 2.33 2.878(7) 117
C34 H34 O5 . 0.93 2.58 2.950(7) 104
C17 H17 Cg8 2_666 0.93 2.88 3.693(6) 147

loop_
_geom_torsion_atom_site_label_1
_geom_torsion_atom_site_label_2
_geom_torsion_atom_site_label_3
_geom_torsion_atom_site_label_4
_geom_torsion_site_symmetry_1
_geom_torsion_site_symmetry_2
_geom_torsion_site_symmetry_3
_geom_torsion_site_symmetry_4
_geom_torsion
_geom_torsion_publ_flag
C6 C1 C2 C3 . . . . 1.9(7) ?
N1 C1 C2 C3 . . . . -177.6(4) ?
C1 C2 C3 C4 . . . . 0.0(7) ?
C2 C3 C4 C5 . . . . -1.3(8) ?
C3 C4 C5 C6 . . . . 0.7(8) ?
C2 C1 C6 C7 . . . . 179.1(4) ?
N1 C1 C6 C7 . . . . -1.2(5) ?
C2 C1 C6 C5 . . . . -2.5(7) ?
N1 C1 C6 C5 . . . . 177.2(4) ?
C4 C5 C6 C1 . . . . 1.2(7) ?
C4 C5 C6 C7 . . . . 179.1(5) ?
C1 C6 C7 C8 . . . . 1.4(5) ?
C5 C6 C7 C8 . . . . -176.6(5) ?
C6 C7 C8 N1 . . . . -1.1(5) ?
C6 C7 C8 C9 . . . . 165.5(4) ?
C7 C8 C9 O3 . . . . -138.0(5) ?
N1 C8 C9 O3 . . . . 26.8(7) ?
C7 C8 C9 C10 . . . . 39.3(7) ?
N1 C8 C9 C10 . . . . -155.9(4) ?
O3 C9 C10 C11 . . . . -157.1(5) ?
C8 C9 C10 C11 . . . . 25.6(7) ?
O3 C9 C10 S2 . . . . 20.2(6) ?
C8 C9 C10 S2 . . . . -157.1(3) ?
C9 C10 C11 C12 . . . . 177.3(4) ?
S2 C10 C11 C12 . . . . -0.1(5) ?
C10 C11 C12 C13 . . . . 1.1(6) ?
C11 C12 C13 S2 . . . . -1.7(6) ?
C19 C14 C15 C16 . . . . 2.0(7) ?
S1 C14 C15 C16 . . . . 178.4(4) ?
C14 C15 C16 C17 . . . . -1.8(8) ?
C15 C16 C17 C18 . . . . 0.9(8) ?
C16 C17 C18 C19 . . . . -0.1(8) ?
C15 C14 C19 C18 . . . . -1.2(7) ?
S1 C14 C19 C18 . . . . -177.7(4) ?
C17 C18 C19 C14 . . . . 0.3(7) ?
C7 C8 N1 C1 . . . . 0.3(5) ?
C9 C8 N1 C1 . . . . -166.9(4) ?
C7 C8 N1 S1 . . . . -168.3(3) ?
C9 C8 N1 S1 . . . . 24.5(6) ?
C2 C1 N1 C8 . . . . -179.8(5) ?
C6 C1 N1 C8 . . . . 0.6(5) ?
C2 C1 N1 S1 . . . . -11.4(7) ?
C6 C1 N1 S1 . . . . 169.0(3) ?
C8 N1 S1 O2 . . . . 27.6(4) ?
C1 N1 S1 O2 . . . . -138.9(4) ?
C8 N1 S1 O1 . . . . 156.7(4) ?
C1 N1 S1 O1 . . . . -9.8(4) ?
C8 N1 S1 C14 . . . . -89.5(4) ?
C1 N1 S1 C14 . . . . 104.0(4) ?
C15 C14 S1 O2 . . . . 7.8(4) ?
C19 C14 S1 O2 . . . . -175.7(3) ?
C15 C14 S1 O1 . . . . -125.0(4) ?
C19 C14 S1 O1 . . . . 51.6(4) ?
C15 C14 S1 N1 . . . . 123.1(4) ?
C19 C14 S1 N1 . . . . -60.4(4) ?
C12 C13 S2 C10 . . . . 1.4(4) ?
C11 C10 S2 C13 . . . . -0.7(4) ?
C9 C10 S2 C13 . . . . -178.5(4) ?
C25 C20 C21 C22 . . . . -0.3(8) ?
N2 C20 C21 C22 . . . . 176.6(5) ?
C20 C21 C22 C23 . . . . 1.4(9) ?
C21 C22 C23 C24 . . . . -1.9(10) ?
C22 C23 C24 C25 . . . . 1.2(9) ?
C21 C20 C25 C24 . . . . -0.4(7) ?
N2 C20 C25 C24 . . . . -177.9(4) ?
C21 C20 C25 C26 . . . . -179.3(5) ?
N2 C20 C25 C26 . . . . 3.2(5) ?
C23 C24 C25 C20 . . . . -0.1(8) ?
C23 C24 C25 C26 . . . . 178.5(5) ?
C20 C25 C26 C27 . . . . -3.0(5) ?
C24 C25 C26 C27 . . . . 178.3(5) ?
C25 C26 C27 N2 . . . . 1.5(5) ?
C25 C26 C27 C28 . . . . -165.7(4) ?
C26 C27 C28 O6 . . . . 135.6(5) ?
N2 C27 C28 O6 . . . . -30.2(7) ?
C26 C27 C28 C29 . . . . -41.2(7) ?
N2 C27 C28 C29 . . . . 153.0(4) ?
O6 C28 C29 C30 . . . . 155.8(5) ?
C27 C28 C29 C30 . . . . -27.5(7) ?
O6 C28 C29 S4 . . . . -18.3(6) ?
C27 C28 C29 S4 . . . . 158.4(3) ?
C28 C29 C30 C31 . . . . -175.4(5) ?
S4 C29 C30 C31 . . . . -0.9(6) ?
C29 C30 C31 C32 . . . . 0.4(8) ?
C30 C31 C32 S4 . . . . 0.4(8) ?
C38 C33 C34 C35 . . . . -1.1(8) ?
S3 C33 C34 C35 . . . . -176.6(4) ?
C33 C34 C35 C36 . . . . 1.2(9) ?
C34 C35 C36 C37 . . . . -0.8(9) ?
C35 C36 C37 C38 . . . . 0.3(9) ?
C36 C37 C38 C33 . . . . -0.2(8) ?
C34 C33 C38 C37 . . . . 0.5(7) ?
S3 C33 C38 C37 . . . . 176.2(4) ?
C21 C20 N2 C27 . . . . -179.5(5) ?
C25 C20 N2 C27 . . . . -2.3(5) ?
C21 C20 N2 S3 . . . . 13.4(7) ?
C25 C20 N2 S3 . . . . -169.5(3) ?
C26 C27 N2 C20 . . . . 0.5(5) ?
C28 C27 N2 C20 . . . . 168.5(4) ?
C26 C27 N2 S3 . . . . 167.8(3) ?
C28 C27 N2 S3 . . . . -24.2(6) ?
C20 N2 S3 O4 . . . . 9.0(4) ?
C27 N2 S3 O4 . . . . -156.0(4) ?
C20 N2 S3 O5 . . . . 137.7(4) ?
C27 N2 S3 O5 . . . . -27.2(4) ?
C20 N2 S3 C33 . . . . -105.2(4) ?
C27 N2 S3 C33 . . . . 89.9(4) ?
C34 C33 S3 O4 . . . . 119.1(4) ?
C38 C33 S3 O4 . . . . -56.5(4) ?
C34 C33 S3 O5 . . . . -13.0(5) ?
C38 C33 S3 O5 . . . . 171.3(4) ?
C34 C33 S3 N2 . . . . -128.4(4) ?
C38 C33 S3 N2 . . . . 56.0(4) ?
C31 C32 S4 C29 . . . . -0.8(5) ?
C30 C29 S4 C32 . . . . 1.0(4) ?
C28 C29 S4 C32 . . . . 176.1(4) ?
